data_7022902
loop_
_publ_author_name
'Chen, Xiao-Chun'
'Wang, Yin-Ge'
'Tao, Tao'
'Geng, Jiao'
'Huang, Wei'
'Qian, Hui-Fen'

_publ_section_title
;
 Two pairs of 1 : 2 nickel(II) and copper(II) metal-complex dyes showing
 the same trans configuration and azo-hydrazone transformation but
 different thermal properties.
;
_journal_issue 21
_journal_name_full 'Dalton transactions (Cambridge, England : 2003)'
_journal_page_first 7679
_journal_page_last 7692
_journal_paper_doi 10.1039/c3dt50229e
_journal_volume 42
_journal_year 2013
_chemical_formula_moiety 'C46 H44 Cu N10 O12 S2'
_chemical_formula_sum 'C46 H44 Cu N10 O12 S2'
_chemical_formula_weight 1056.57
_chemical_name_systematic
;
?
;
_space_group_IT_number 15
_symmetry_cell_setting monoclinic
_symmetry_space_group_name_Hall '-C 2yc'
_symmetry_space_group_name_H-M 'C 1 2/c 1'
_atom_sites_solution_hydrogens geom
_atom_sites_solution_primary direct
_atom_sites_solution_secondary difmap
_audit_creation_method SHELXL-97
_cell_angle_alpha 90.00
_cell_angle_beta 99.079(3)
_cell_angle_gamma 90.00
_cell_formula_units_Z 4
_cell_length_a 22.524(4)
_cell_length_b 9.9036(16)
_cell_length_c 22.397(4)
_cell_measurement_reflns_used 2706
_cell_measurement_temperature 173(2)
_cell_measurement_theta_max 24.69
_cell_measurement_theta_min 2.25
_cell_volume 4933.5(15)
_computing_cell_refinement SMART
_computing_data_collection 'SMART (BRUKER 2000)'
_computing_data_reduction 'SAINT (BRUKER 2000)'
_computing_molecular_graphics SHELXTL
_computing_publication_material SHELXTL
_computing_structure_refinement SHELXTL
_computing_structure_solution 'SHELXTL (BRUKER 2000)'
_diffrn_ambient_temperature 173(2)
_diffrn_measured_fraction_theta_full 0.999
_diffrn_measured_fraction_theta_max 0.999
_diffrn_measurement_device_type 'BRUKER Smart Apex CCD area detector'
_diffrn_measurement_method '\f and \w scans'
_diffrn_radiation_monochromator graphite
_diffrn_radiation_source 'fine-focus sealed tube'
_diffrn_radiation_type MoK\a
_diffrn_radiation_wavelength 0.71073
_diffrn_reflns_av_R_equivalents 0.0780
_diffrn_reflns_av_sigmaI/netI 0.0781
_diffrn_reflns_limit_h_max 15
_diffrn_reflns_limit_h_min -26
_diffrn_reflns_limit_k_max 10
_diffrn_reflns_limit_k_min -11
_diffrn_reflns_limit_l_max 26
_diffrn_reflns_limit_l_min -26
_diffrn_reflns_number 12644
_diffrn_reflns_theta_full 25.00
_diffrn_reflns_theta_max 25.00
_diffrn_reflns_theta_min 1.83
_diffrn_standards_decay_% none
_exptl_absorpt_coefficient_mu 0.599
_exptl_absorpt_correction_T_max 0.9425
_exptl_absorpt_correction_T_min 0.9316
_exptl_absorpt_correction_type multi-scan
_exptl_absorpt_process_details 'SADABS, Bruker(2000)'
_exptl_crystal_colour purple
_exptl_crystal_density_diffrn 1.422
_exptl_crystal_density_method 'not measured'
_exptl_crystal_description block
_exptl_crystal_F_000 2188
_exptl_crystal_size_max 0.12
_exptl_crystal_size_mid 0.12
_exptl_crystal_size_min 0.10
_refine_diff_density_max 0.367
_refine_diff_density_min -0.552
_refine_diff_density_rms 0.055
_refine_ls_extinction_method none
_refine_ls_goodness_of_fit_ref 0.906
_refine_ls_hydrogen_treatment constr
_refine_ls_matrix_type full
_refine_ls_number_parameters 326
_refine_ls_number_reflns 4347
_refine_ls_number_restraints 6
_refine_ls_restrained_S_all 0.912
_refine_ls_R_factor_all 0.0821
_refine_ls_R_factor_gt 0.0460
_refine_ls_shift/su_max 0.000
_refine_ls_shift/su_mean 0.000
_refine_ls_structure_factor_coef Fsqd
_refine_ls_weighting_details 'calc w=1/[\s^2^(Fo^2^)+(0.0464P)^2^] where P=(Fo^2^+2Fc^2^)/3'
_refine_ls_weighting_scheme calc
_refine_ls_wR_factor_gt 0.1025
_refine_ls_wR_factor_ref 0.1112
_reflns_number_gt 2721
_reflns_number_total 4347
_reflns_threshold_expression >2sigma(I)
_cod_data_source_file c3dt50229e.txt
_cod_data_source_block 2
_cod_depositor_comments
;
The following automatic conversions were performed:

'_symmetry_cell_setting' value 'Monoclinic' changed to 'monoclinic'
according to /home/saulius/struct/CIF-dictionaries/cif_core.dic
dictionary named 'cif_core.dic' version 2.4.2 from 2011-04-26.

Automatic conversion script
Id: cif_fix_values 1891 2012-01-12 08:04:46Z andrius 
;
_cod_original_cell_volume 4933.6(14)
_cod_original_sg_symbol_Hall -C2yc
_cod_original_sg_symbol_H-M C2/c
_cod_database_code 7022902

loop_
_symmetry_equiv_pos_as_xyz
'x, y, z'
'-x, y, -z+1/2'
'x+1/2, y+1/2, z'
'-x+1/2, y+1/2, -z+1/2'
'-x, -y, -z'
'x, -y, z-1/2'
'-x+1/2, -y+1/2, -z'
'x+1/2, -y+1/2, z-1/2'

loop_
_atom_site_label
_atom_site_type_symbol
_atom_site_fract_x
_atom_site_fract_y
_atom_site_fract_z
_atom_site_U_iso_or_equiv
_atom_site_adp_type
_atom_site_occupancy
_atom_site_symmetry_multiplicity
_atom_site_calc_flag
_atom_site_refinement_flags
Cu1 Cu 0.2500 0.2500 0.0000 0.03787(18) Uani 1 2 d S
C1 C 0.27987(12) 0.1362(3) -0.10671(14) 0.0373(7) Uani 1 1 d .
C2 C 0.29376(13) 0.0014(3) -0.19515(16) 0.0492(8) Uani 1 1 d .
C3 C 0.35089(12) -0.0406(3) -0.16246(15) 0.0462(8) Uani 1 1 d .
C4 C 0.37321(11) 0.0047(3) -0.10540(14) 0.0419(8) Uani 1 1 d .
C5 C 0.33816(11) 0.0938(3) -0.07688(13) 0.0350(7) Uani 1 1 d .
C6 C 0.20371(12) 0.1411(3) -0.19708(15) 0.0553(9) Uani 1 1 d .
H6A H 0.1744 0.1459 -0.1692 0.083 Uiso 1 1 calc R
H6B H 0.1889 0.0796 -0.2304 0.083 Uiso 1 1 calc R
H6C H 0.2094 0.2312 -0.2133 0.083 Uiso 1 1 calc R
C7 C 0.38301(14) -0.1357(4) -0.19263(18) 0.0692(12) Uani 1 1 d .
C8 C 0.43346(12) -0.0403(3) -0.07366(15) 0.0555(9) Uani 1 1 d .
H8A H 0.4288 -0.0850 -0.0357 0.083 Uiso 1 1 calc R
H8B H 0.4599 0.0383 -0.0651 0.083 Uiso 1 1 calc R
H8C H 0.4512 -0.1036 -0.0995 0.083 Uiso 1 1 calc R
C9 C 0.37852(11) 0.2812(3) 0.05828(13) 0.0373(7) Uani 1 1 d .
C10 C 0.41635(12) 0.1975(3) 0.09619(14) 0.0441(8) Uani 1 1 d .
H10 H 0.4169 0.1031 0.0888 0.053 Uiso 1 1 calc R
C11 C 0.45310(14) 0.2531(4) 0.14473(15) 0.0533(9) Uani 1 1 d .
H11 H 0.4785 0.1962 0.1717 0.064 Uiso 1 1 calc R
C12 C 0.45354(13) 0.3899(4) 0.15477(15) 0.0526(9) Uani 1 1 d .
H12 H 0.4797 0.4282 0.1879 0.063 Uiso 1 1 calc R
C13 C 0.41592(12) 0.4694(3) 0.11645(15) 0.0454(8) Uani 1 1 d .
C14 C 0.37720(12) 0.4176(3) 0.06851(14) 0.0413(8) Uani 1 1 d .
H14 H 0.3502 0.4746 0.0431 0.050 Uiso 1 1 calc R
C15 C 0.52505(15) 0.6744(4) 0.12061(18) 0.0599(10) Uani 1 1 d .
C16 C 0.5480(2) 0.7213(5) 0.1760(2) 0.1036(16) Uani 1 1 d U
H16 H 0.5244 0.7759 0.1982 0.124 Uiso 1 1 calc R
C17 C 0.6075(3) 0.6875(7) 0.2002(3) 0.140(2) Uani 1 1 d U
H17 H 0.6250 0.7171 0.2394 0.168 Uiso 1 1 calc R
C18 C 0.6394(3) 0.6118(7) 0.1663(4) 0.137(3) Uani 1 1 d .
H18 H 0.6797 0.5886 0.1822 0.165 Uiso 1 1 calc R
C19 C 0.6162(2) 0.5690(6) 0.1116(3) 0.125(2) Uani 1 1 d .
H19 H 0.6401 0.5164 0.0890 0.150 Uiso 1 1 calc R
C20 C 0.55838(18) 0.5992(4) 0.0872(2) 0.0812(12) Uani 1 1 d .
H20 H 0.5418 0.5687 0.0479 0.097 Uiso 1 1 calc R
C21 C 0.27007(15) -0.0362(4) 0.06840(19) 0.0592(10) Uani 1 1 d .
H21 H 0.3016 0.0150 0.0910 0.071 Uiso 1 1 calc R
C22 C 0.2061(2) -0.2313(4) 0.0608(2) 0.1134(18) Uani 1 1 d .
H22A H 0.1732 -0.2316 0.0847 0.170 Uiso 1 1 calc R
H22B H 0.2194 -0.3241 0.0557 0.170 Uiso 1 1 calc R
H22C H 0.1919 -0.1915 0.0210 0.170 Uiso 1 1 calc R
C23 C 0.2869(2) -0.1999(5) 0.1493(2) 0.1084(17) Uani 1 1 d .
H23A H 0.3188 -0.1361 0.1651 0.163 Uiso 1 1 calc R
H23B H 0.3045 -0.2886 0.1439 0.163 Uiso 1 1 calc R
H23C H 0.2583 -0.2075 0.1779 0.163 Uiso 1 1 calc R
N1 N 0.26134(9) 0.0908(2) -0.16471(11) 0.0404(6) Uani 1 1 d .
N2 N 0.40846(15) -0.2134(4) -0.21586(17) 0.1081(14) Uani 1 1 d .
N3 N 0.36559(9) 0.1477(2) -0.02400(11) 0.0368(6) Uani 1 1 d .
N4 N 0.33851(9) 0.2285(2) 0.00747(11) 0.0366(6) Uani 1 1 d .
N5 N 0.25595(14) -0.1520(3) 0.09181(14) 0.0655(9) Uani 1 1 d .
O1 O 0.24541(8) 0.21430(19) -0.08467(9) 0.0416(5) Uani 1 1 d .
O2 O 0.27321(10) -0.0371(2) -0.24578(11) 0.0681(7) Uani 1 1 d .
O3 O 0.41389(9) 0.6102(2) 0.12794(11) 0.0635(7) Uani 1 1 d .
O4 O 0.43870(13) 0.6734(3) 0.02917(14) 0.1013(10) Uani 1 1 d .
O5 O 0.43436(12) 0.8379(3) 0.10933(19) 0.1263(14) Uani 1 1 d .
O6 O 0.24619(9) 0.0104(2) 0.02046(12) 0.0611(7) Uani 1 1 d .
S1 S 0.45034(4) 0.70964(10) 0.09077(6) 0.0747(4) Uani 1 1 d .

loop_
_atom_site_aniso_label
_atom_site_aniso_U_11
_atom_site_aniso_U_22
_atom_site_aniso_U_33
_atom_site_aniso_U_23
_atom_site_aniso_U_13
_atom_site_aniso_U_12
Cu1 0.0329(2) 0.0419(4) 0.0392(3) -0.0031(3) 0.0070(2) 0.0019(2)
C1 0.0392(15) 0.0388(19) 0.035(2) 0.0026(15) 0.0101(15) -0.0087(13)
C2 0.0459(17) 0.058(2) 0.044(2) -0.0073(18) 0.0095(16) -0.0041(16)
C3 0.0397(15) 0.057(2) 0.044(2) -0.0115(17) 0.0131(16) -0.0033(14)
C4 0.0363(14) 0.048(2) 0.043(2) -0.0026(16) 0.0112(15) -0.0013(14)
C5 0.0337(13) 0.0382(18) 0.0347(19) -0.0001(15) 0.0107(14) -0.0009(12)
C6 0.0462(17) 0.076(3) 0.041(2) 0.0016(18) 0.0011(16) 0.0127(16)
C7 0.0459(18) 0.103(3) 0.057(3) -0.033(2) 0.0008(18) 0.0113(19)
C8 0.0415(15) 0.073(2) 0.052(2) -0.0126(19) 0.0072(16) 0.0129(15)
C9 0.0329(14) 0.043(2) 0.0376(19) -0.0020(15) 0.0094(14) -0.0001(12)
C10 0.0405(16) 0.048(2) 0.044(2) 0.0013(16) 0.0066(16) 0.0066(14)
C11 0.0476(17) 0.062(3) 0.047(2) 0.003(2) -0.0023(16) 0.0059(16)
C12 0.0420(16) 0.071(3) 0.045(2) -0.0135(19) 0.0054(16) -0.0079(16)
C13 0.0411(16) 0.045(2) 0.053(2) -0.0104(17) 0.0152(16) -0.0067(14)
C14 0.0391(14) 0.038(2) 0.047(2) 0.0008(16) 0.0063(15) -0.0013(13)
C15 0.0545(19) 0.059(2) 0.065(3) 0.002(2) 0.004(2) -0.0170(17)
C16 0.085(3) 0.138(4) 0.083(3) -0.009(3) 0.001(3) -0.044(3)
C17 0.123(5) 0.194(6) 0.092(5) 0.025(4) -0.016(4) -0.067(4)
C18 0.076(4) 0.164(7) 0.158(7) 0.105(6) -0.024(4) -0.038(4)
C19 0.074(3) 0.123(5) 0.185(7) 0.060(5) 0.044(4) 0.023(3)
C20 0.079(3) 0.080(3) 0.090(3) 0.014(3) 0.029(3) 0.002(2)
C21 0.057(2) 0.049(3) 0.073(3) 0.003(2) 0.014(2) 0.0005(17)
C22 0.141(4) 0.077(3) 0.122(4) 0.010(3) 0.019(4) -0.047(3)
C23 0.134(4) 0.114(4) 0.082(4) 0.040(3) 0.030(3) 0.039(3)
N1 0.0385(12) 0.0470(16) 0.0357(16) -0.0035(13) 0.0062(12) 0.0021(11)
N2 0.068(2) 0.167(4) 0.084(3) -0.071(3) -0.005(2) 0.035(2)
N3 0.0375(12) 0.0368(15) 0.0373(16) -0.0015(13) 0.0097(12) -0.0011(11)
N4 0.0345(11) 0.0391(16) 0.0365(15) -0.0032(12) 0.0063(11) -0.0001(10)
N5 0.083(2) 0.050(2) 0.067(2) 0.0171(17) 0.0230(19) 0.0126(16)
O1 0.0383(10) 0.0498(14) 0.0376(13) -0.0043(10) 0.0089(10) 0.0070(9)
O2 0.0627(13) 0.092(2) 0.0469(16) -0.0239(14) -0.0014(12) 0.0117(13)
O3 0.0560(13) 0.0482(16) 0.087(2) -0.0235(13) 0.0136(13) -0.0072(11)
O4 0.104(2) 0.104(2) 0.081(2) 0.0274(18) -0.0306(18) -0.0330(17)
O5 0.0893(19) 0.0458(19) 0.242(4) -0.019(2) 0.020(2) -0.0022(15)
O6 0.0624(14) 0.0469(15) 0.0705(19) 0.0133(13) -0.0007(14) -0.0020(11)
S1 0.0603(6) 0.0491(7) 0.1093(10) -0.0001(6) -0.0035(6) -0.0089(4)

loop_
_atom_type_symbol
_atom_type_description
_atom_type_scat_dispersion_real
_atom_type_scat_dispersion_imag
_atom_type_scat_source
C C 0.0033 0.0016 'International Tables Vol C Tables 4.2.6.8 and 6.1.1.4'
H H 0.0000 0.0000 'International Tables Vol C Tables 4.2.6.8 and 6.1.1.4'
N N 0.0061 0.0033 'International Tables Vol C Tables 4.2.6.8 and 6.1.1.4'
O O 0.0106 0.0060 'International Tables Vol C Tables 4.2.6.8 and 6.1.1.4'
S S 0.1246 0.1234 'International Tables Vol C Tables 4.2.6.8 and 6.1.1.4'
Cu Cu 0.3201 1.2651 'International Tables Vol C Tables 4.2.6.8 and 6.1.1.4'

loop_
_geom_angle_atom_site_label_1
_geom_angle_atom_site_label_2
_geom_angle_atom_site_label_3
_geom_angle
_geom_angle_site_symmetry_1
_geom_angle_site_symmetry_3
O1 Cu1 O1 180.00(11) . 7
O1 Cu1 N4 92.28(9) . 7
O1 Cu1 N4 87.72(9) 7 7
O1 Cu1 N4 87.72(9) . .
O1 Cu1 N4 92.28(9) 7 .
N4 Cu1 N4 180.000(17) 7 .
O1 Cu1 O6 89.51(9) . 7
O1 Cu1 O6 90.49(9) 7 7
N4 Cu1 O6 86.79(8) 7 7
N4 Cu1 O6 93.21(8) . 7
O1 Cu1 O6 90.49(9) . .
O1 Cu1 O6 89.51(9) 7 .
N4 Cu1 O6 93.21(8) 7 .
N4 Cu1 O6 86.79(8) . .
O6 Cu1 O6 180.00(12) 7 .
O1 C1 N1 117.4(3) . .
O1 C1 C5 125.1(3) . .
N1 C1 C5 117.5(3) . .
O2 C2 N1 120.3(3) . .
O2 C2 C3 124.2(3) . .
N1 C2 C3 115.5(3) . .
C4 C3 C7 121.3(3) . .
C4 C3 C2 123.1(3) . .
C7 C3 C2 115.6(3) . .
C3 C4 C5 118.7(3) . .
C3 C4 C8 121.1(3) . .
C5 C4 C8 120.3(3) . .
N3 C5 C4 115.7(2) . .
N3 C5 C1 123.2(3) . .
C4 C5 C1 120.7(3) . .
N1 C6 H6A 109.5 . .
N1 C6 H6B 109.5 . .
H6A C6 H6B 109.5 . .
N1 C6 H6C 109.5 . .
H6A C6 H6C 109.5 . .
H6B C6 H6C 109.5 . .
N2 C7 C3 178.7(5) . .
C4 C8 H8A 109.5 . .
C4 C8 H8B 109.5 . .
H8A C8 H8B 109.5 . .
C4 C8 H8C 109.5 . .
H8A C8 H8C 109.5 . .
H8B C8 H8C 109.5 . .
C14 C9 C10 121.1(3) . .
C14 C9 N4 117.7(3) . .
C10 C9 N4 121.2(3) . .
C11 C10 C9 118.8(3) . .
C11 C10 H10 120.6 . .
C9 C10 H10 120.6 . .
C12 C11 C10 120.9(3) . .
C12 C11 H11 119.6 . .
C10 C11 H11 119.6 . .
C13 C12 C11 118.7(3) . .
C13 C12 H12 120.6 . .
C11 C12 H12 120.6 . .
C12 C13 C14 122.3(3) . .
C12 C13 O3 119.3(3) . .
C14 C13 O3 118.3(3) . .
C9 C14 C13 118.1(3) . .
C9 C14 H14 120.9 . .
C13 C14 H14 120.9 . .
C16 C15 C20 121.9(4) . .
C16 C15 S1 119.3(4) . .
C20 C15 S1 118.8(3) . .
C15 C16 C17 118.4(6) . .
C15 C16 H16 120.8 . .
C17 C16 H16 120.8 . .
C18 C17 C16 118.4(6) . .
C18 C17 H17 120.8 . .
C16 C17 H17 120.8 . .
C19 C18 C17 122.1(6) . .
C19 C18 H18 119.0 . .
C17 C18 H18 119.0 . .
C18 C19 C20 120.9(6) . .
C18 C19 H19 119.6 . .
C20 C19 H19 119.6 . .
C15 C20 C19 118.3(5) . .
C15 C20 H20 120.8 . .
C19 C20 H20 120.8 . .
O6 C21 N5 125.5(4) . .
O6 C21 H21 117.3 . .
N5 C21 H21 117.3 . .
N5 C22 H22A 109.5 . .
N5 C22 H22B 109.5 . .
H22A C22 H22B 109.5 . .
N5 C22 H22C 109.5 . .
H22A C22 H22C 109.5 . .
H22B C22 H22C 109.5 . .
N5 C23 H23A 109.5 . .
N5 C23 H23B 109.5 . .
H23A C23 H23B 109.5 . .
N5 C23 H23C 109.5 . .
H23A C23 H23C 109.5 . .
H23B C23 H23C 109.5 . .
C1 N1 C2 124.5(3) . .
C1 N1 C6 117.9(3) . .
C2 N1 C6 117.6(3) . .
N4 N3 C5 122.3(2) . .
N3 N4 C9 111.7(2) . .
N3 N4 Cu1 125.39(17) . .
C9 N4 Cu1 121.64(18) . .
C21 N5 C23 121.8(4) . .
C21 N5 C22 119.7(3) . .
C23 N5 C22 118.5(4) . .
C1 O1 Cu1 124.39(19) . .
C13 O3 S1 118.5(2) . .
C21 O6 Cu1 121.1(2) . .
O5 S1 O4 120.3(2) . .
O5 S1 O3 103.14(18) . .
O4 S1 O3 108.74(15) . .
O5 S1 C15 110.19(19) . .
O4 S1 C15 110.1(2) . .
O3 S1 C15 102.76(15) . .

loop_
_geom_bond_atom_site_label_1
_geom_bond_atom_site_label_2
_geom_bond_distance
_geom_bond_site_symmetry_2
Cu1 O1 1.916(2) .
Cu1 O1 1.916(2) 7
Cu1 N4 1.986(2) 7
Cu1 N4 1.986(2) .
Cu1 O6 2.421(2) 7
Cu1 O6 2.421(2) .
C1 O1 1.251(3) .
C1 N1 1.376(4) .
C1 C5 1.439(4) .
C2 O2 1.217(3) .
C2 N1 1.393(4) .
C2 C3 1.438(4) .
C3 C4 1.373(4) .
C3 C7 1.421(5) .
C4 C5 1.404(4) .
C4 C8 1.497(4) .
C5 N3 1.356(3) .
C6 N1 1.470(3) .
C6 H6A 0.9800 .
C6 H6B 0.9800 .
C6 H6C 0.9800 .
C7 N2 1.134(4) .
C8 H8A 0.9800 .
C8 H8B 0.9800 .
C8 H8C 0.9800 .
C9 C14 1.371(4) .
C9 C10 1.381(4) .
C9 N4 1.434(3) .
C10 C11 1.373(4) .
C10 H10 0.9500 .
C11 C12 1.373(4) .
C11 H11 0.9500 .
C12 C13 1.358(4) .
C12 H12 0.9500 .
C13 C14 1.371(4) .
C13 O3 1.420(4) .
C14 H14 0.9500 .
C15 C16 1.349(5) .
C15 C20 1.362(5) .
C15 S1 1.745(3) .
C16 C17 1.405(7) .
C16 H16 0.9500 .
C17 C18 1.351(9) .
C17 H17 0.9500 .
C18 C19 1.323(8) .
C18 H18 0.9500 .
C19 C20 1.363(6) .
C19 H19 0.9500 .
C20 H20 0.9500 .
C21 O6 1.214(4) .
C21 N5 1.321(4) .
C21 H21 0.9500 .
C22 N5 1.454(5) .
C22 H22A 0.9800 .
C22 H22B 0.9800 .
C22 H22C 0.9800 .
C23 N5 1.444(5) .
C23 H23A 0.9800 .
C23 H23B 0.9800 .
C23 H23C 0.9800 .
N3 N4 1.282(3) .
O3 S1 1.598(3) .
O4 S1 1.410(3) .
O5 S1 1.401(3) .
